data_1553907
loop_
_publ_author_name
'Chen, Jianhui'
'Xi, Tuo'
'Lu, Zhan'

_publ_section_title
;
 10 gram-scale synthesis of a chiral oxazoline iminopyridine ligand and
 its applications
;
_journal_issue 2
_journal_name_full 'Organic Chemistry Frontiers'
_journal_page_first 247
_journal_paper_doi 10.1039/C7QO00816C
_journal_volume 5
_journal_year 2018
_chemical_absolute_configuration ad
_chemical_formula_moiety 'C25 H33 Cl2 Fe N3 O, 0.5(C H4 O)'
_chemical_formula_sum 'C25.5 H35 Cl2 Fe N3 O1.5'
_chemical_formula_weight 534.31
_chemical_name_systematic FeCl2-OIP-iPr
_chemical_properties_physical ', Heat-sensitive'
_space_group_IT_number 4
_space_group_name_Hall 'P 2yb'
_space_group_name_H-M_alt 'P 1 21 1'
_symmetry_cell_setting monoclinic
_symmetry_space_group_name_Hall 'P 2yb'
_symmetry_space_group_name_H-M 'P 1 21 1'
_atom_sites_solution_hydrogens geom
_atom_sites_solution_primary direct
_atom_sites_solution_secondary difmap
_audit_creation_method SHELXL-97
_audit_update_record
;
2016-10-21 deposited with the CCDC.
2017-10-31 downloaded from the CCDC.
;
_cell_angle_alpha 90.00
_cell_angle_beta 100.854(2)
_cell_angle_gamma 90.00
_cell_formula_units_Z 4
_cell_length_a 16.1979(11)
_cell_length_b 9.8887(7)
_cell_length_c 17.2384(15)
_cell_measurement_reflns_used 12825
_cell_measurement_temperature 296(2)
_cell_measurement_theta_max 27.45
_cell_measurement_theta_min 3.03
_cell_volume 2711.8(4)
_computing_cell_refinement 'PROCESS-AUTO  (Rigaku,2006)'
_computing_data_collection 'PROCESS-AUTO  (Rigaku,2006)'
_computing_data_reduction 'CrystalStructure (Rigaku,2007)'
_computing_molecular_graphics 'Ortep3 for windows (Farrugia,1997)'
_computing_publication_material 'WinGX (Farrugia, 1999)'
_computing_structure_refinement 'SHELXL-97 (Sheldrick, 2014)'
_computing_structure_solution 'SHELXS-97 (Sheldrick, 2014)'
_diffrn_ambient_temperature 296(2)
_diffrn_detector_area_resol_mean 10.00
_diffrn_measured_fraction_theta_full 0.995
_diffrn_measured_fraction_theta_max 0.995
_diffrn_measurement_device_type 'Rigaku RAXIS-RAPID/ZJUG'
_diffrn_measurement_method \w
_diffrn_radiation_monochromator graphite
_diffrn_radiation_source 'rotating anode'
_diffrn_radiation_type MoK\a
_diffrn_radiation_wavelength 0.71073
_diffrn_reflns_av_R_equivalents 0.1320
_diffrn_reflns_av_sigmaI/netI 0.1803
_diffrn_reflns_limit_h_max 19
_diffrn_reflns_limit_h_min -19
_diffrn_reflns_limit_k_max 11
_diffrn_reflns_limit_k_min -11
_diffrn_reflns_limit_l_max 20
_diffrn_reflns_limit_l_min -20
_diffrn_reflns_number 21186
_diffrn_reflns_theta_full 25.01
_diffrn_reflns_theta_max 25.01
_diffrn_reflns_theta_min 3.03
_exptl_absorpt_coefficient_mu 0.777
_exptl_absorpt_correction_T_max 0.9923
_exptl_absorpt_correction_T_min 0.7463
_exptl_absorpt_correction_type multi-scan
_exptl_absorpt_process_details 'Higashi, T. (1995)'
_exptl_crystal_colour blue
_exptl_crystal_density_diffrn 1.309
_exptl_crystal_density_method 'not measured'
_exptl_crystal_description platelet
_exptl_crystal_F_000 1124
_exptl_crystal_recrystallization_method 'Re-crystallisation from solvent: MeOH'
_exptl_crystal_size_max 0.40
_exptl_crystal_size_mid 0.30
_exptl_crystal_size_min 0.01
_refine_diff_density_max 0.638
_refine_diff_density_min -0.384
_refine_diff_density_rms 0.074
_refine_ls_abs_structure_details 'Flack H D (1983), Acta Cryst. A39, 876-881'
_refine_ls_abs_structure_Flack 0.03(3)
_refine_ls_extinction_method none
_refine_ls_goodness_of_fit_ref 1.000
_refine_ls_hydrogen_treatment constr
_refine_ls_matrix_type full
_refine_ls_number_parameters 598
_refine_ls_number_reflns 8912
_refine_ls_number_restraints 13
_refine_ls_restrained_S_all 0.999
_refine_ls_R_factor_all 0.1689
_refine_ls_R_factor_gt 0.0788
_refine_ls_shift/su_max 0.001
_refine_ls_shift/su_mean 0.000
_refine_ls_structure_factor_coef Fsqd
_refine_ls_weighting_details 'calc w=1/[\s^2^(Fo^2^)+(0.0560P)^2^+0.0000P] where P=(Fo^2^+2Fc^2^)/3'
_refine_ls_weighting_scheme calc
_refine_ls_wR_factor_gt 0.1317
_refine_ls_wR_factor_ref 0.1638
_reflns_number_gt 4435
_reflns_number_total 8912
_reflns_threshold_expression >2sigma(I)
_cod_data_source_file c7qo00816c2.cif
_cod_data_source_block cjh-dcm
_cod_depositor_comments
;

2022-05-06
Z value and formula fixed to values more according to usual
chemical conventions.                 miguel
;
_cod_original_formula_sum 'C51 H70 Cl4 Fe2 N6 O3'
_cod_original_formula_weight 1068.63
_cod_original_formula_moiety '2(C25 H33 Cl2 Fe N3 O), C H4 O'
_cod_original_formula_units_Z 2
_cod_original_sg_symbol_H-M 'P 21'
_cod_database_code 1553907

loop_
_symmetry_equiv_pos_as_xyz
'x, y, z'
'-x, y+1/2, -z'

loop_
_atom_site_label
_atom_site_type_symbol
_atom_site_fract_x
_atom_site_fract_y
_atom_site_fract_z
_atom_site_U_iso_or_equiv
_atom_site_adp_type
_atom_site_occupancy
_atom_site_symmetry_multiplicity
_atom_site_calc_flag
_atom_site_refinement_flags
C1 C 0.7625(10) 0.4592(18) 0.0100(10) 0.153(6) Uani 1 1 d U
H1C H 0.7424 0.5090 0.0505 0.230 Uiso 1 1 calc R
H1D H 0.7199 0.4576 -0.0370 0.230 Uiso 1 1 calc R
H1E H 0.8122 0.5019 -0.0013 0.230 Uiso 1 1 calc R
C1A C 1.0336(6) 0.3794(10) 0.0718(6) 0.049(3) Uani 1 1 d .
H1A H 1.0100 0.4561 0.0390 0.058 Uiso 1 1 calc R
C1B C 0.5801(6) 0.1236(10) 0.1255(6) 0.055(3) Uani 1 1 d .
H1B H 0.6262 0.0741 0.1585 0.065 Uiso 1 1 calc R
C2A C 1.0164(6) 0.2477(11) 0.0241(6) 0.060(3) Uani 1 1 d .
H2A1 H 0.9757 0.2622 -0.0241 0.072 Uiso 1 1 calc R
H2A2 H 1.0677 0.2118 0.0109 0.072 Uiso 1 1 calc R
C2B C 0.6093(7) 0.2695(12) 0.1141(8) 0.093(5) Uani 1 1 d .
H2B1 H 0.6641 0.2865 0.1464 0.111 Uiso 1 1 calc R
H2B2 H 0.6120 0.2866 0.0592 0.111 Uiso 1 1 calc R
C3A C 0.9659(5) 0.2362(11) 0.1349(6) 0.043(2) Uani 1 1 d .
C3B C 0.4973(6) 0.2696(12) 0.1740(6) 0.047(3) Uani 1 1 d .
C4A C 0.9211(5) 0.1842(10) 0.1931(6) 0.039(2) Uani 1 1 d .
C4B C 0.4395(6) 0.3270(12) 0.2211(6) 0.048(3) Uani 1 1 d .
C5A C 0.8986(5) 0.0525(10) 0.2017(6) 0.045(3) Uani 1 1 d .
H5A H 0.9135 -0.0134 0.1684 0.054 Uiso 1 1 calc R
C5B C 0.4183(5) 0.4614(11) 0.2261(6) 0.045(3) Uani 1 1 d .
H5B H 0.4409 0.5285 0.1987 0.054 Uiso 1 1 calc R
C6A C 0.8550(6) 0.0175(12) 0.2577(6) 0.057(3) Uani 1 1 d .
H6A H 0.8417 -0.0725 0.2651 0.069 Uiso 1 1 calc R
C6B C 0.3607(5) 0.4910(12) 0.2750(6) 0.052(3) Uani 1 1 d .
H6B H 0.3438 0.5801 0.2797 0.063 Uiso 1 1 calc R
C7A C 0.8301(6) 0.1202(11) 0.3051(6) 0.048(3) Uani 1 1 d .
H7A H 0.7992 0.1000 0.3439 0.058 Uiso 1 1 calc R
C7B C 0.3288(5) 0.3910(11) 0.3161(6) 0.042(3) Uani 1 1 d .
H7B H 0.2908 0.4109 0.3488 0.051 Uiso 1 1 calc R
C8A C 0.8523(6) 0.2491(11) 0.2925(6) 0.040(3) Uani 1 1 d .
C8B C 0.3557(6) 0.2563(9) 0.3070(5) 0.033(2) Uani 1 1 d .
C9A C 0.8297(5) 0.3659(11) 0.3378(5) 0.034(2) Uani 1 1 d .
C9B C 0.3252(6) 0.1365(11) 0.3465(5) 0.036(2) Uani 1 1 d .
C10A C 0.8393(6) 0.6011(10) 0.3603(5) 0.032(2) Uani 1 1 d .
C10B C 0.3236(6) -0.0987(10) 0.3598(6) 0.037(3) Uani 1 1 d .
C11A C 0.8880(6) 0.6440(11) 0.4305(6) 0.046(3) Uani 1 1 d .
C11B C 0.2505(6) -0.1599(11) 0.3185(6) 0.047(3) Uani 1 1 d .
C12A C 0.8653(6) 0.7585(11) 0.4664(6) 0.043(3) Uani 1 1 d .
H12A H 0.8976 0.7863 0.5142 0.051 Uiso 1 1 calc R
C12B C 0.2236(7) -0.2798(12) 0.3530(7) 0.055(3) Uani 1 1 d .
H12B H 0.1759 -0.3249 0.3273 0.066 Uiso 1 1 calc R
C13A C 0.7939(6) 0.8351(11) 0.4322(7) 0.053(3) Uani 1 1 d .
H13A H 0.7794 0.9140 0.4558 0.063 Uiso 1 1 calc R
C13B C 0.2659(8) -0.3282(12) 0.4214(7) 0.060(3) Uani 1 1 d .
H13B H 0.2441 -0.4019 0.4444 0.072 Uiso 1 1 calc R
C14A C 0.7466(6) 0.7883(12) 0.3626(7) 0.053(3) Uani 1 1 d .
H14A H 0.6978 0.8345 0.3407 0.063 Uiso 1 1 calc R
C14B C 0.3386(6) -0.2740(11) 0.4580(6) 0.056(3) Uani 1 1 d .
H14B H 0.3684 -0.3153 0.5032 0.067 Uiso 1 1 calc R
C15A C 0.7682(5) 0.6790(11) 0.3251(5) 0.038(2) Uani 1 1 d .
C15B C 0.3709(6) -0.1555(10) 0.4292(6) 0.040(3) Uani 1 1 d .
C16A C 1.1290(6) 0.4024(12) 0.1022(7) 0.069(3) Uani 1 1 d .
H16A H 1.1336 0.4806 0.1376 0.083 Uiso 1 1 calc R
C16B C 0.5506(6) 0.0453(12) 0.0522(7) 0.069(3) Uani 1 1 d .
H16B H 0.5265 -0.0395 0.0671 0.082 Uiso 1 1 calc R
C17A C 1.1695(6) 0.2848(13) 0.1516(7) 0.085(4) Uani 1 1 d .
H17A H 1.1396 0.2676 0.1936 0.127 Uiso 1 1 calc R
H17B H 1.2270 0.3065 0.1734 0.127 Uiso 1 1 calc R
H17C H 1.1676 0.2057 0.1190 0.127 Uiso 1 1 calc R
C17B C 0.4821(8) 0.1194(14) -0.0047(8) 0.103(4) Uani 1 1 d .
H17D H 0.4644 0.0652 -0.0511 0.155 Uiso 1 1 calc R
H17E H 0.5036 0.2042 -0.0195 0.155 Uiso 1 1 calc R
H17F H 0.4350 0.1356 0.0205 0.155 Uiso 1 1 calc R
C18B C 0.6232(7) 0.0090(13) 0.0101(7) 0.094(4) Uani 1 1 d .
H18A H 0.6017 -0.0405 -0.0373 0.142 Uiso 1 1 calc R
H18B H 0.6636 -0.0455 0.0444 0.142 Uiso 1 1 calc R
H18C H 0.6498 0.0904 -0.0031 0.142 Uiso 1 1 calc R
C19A C 0.7736(6) 0.3425(11) 0.3952(6) 0.050(3) Uani 1 1 d .
H19A H 0.7642 0.4263 0.4203 0.075 Uiso 1 1 calc R
H19B H 0.7993 0.2788 0.4345 0.075 Uiso 1 1 calc R
H19C H 0.7208 0.3071 0.3680 0.075 Uiso 1 1 calc R
C19B C 0.2645(5) 0.1618(12) 0.4019(6) 0.050(3) Uani 1 1 d .
H19D H 0.2501 0.0773 0.4234 0.075 Uiso 1 1 calc R
H19E H 0.2146 0.2041 0.3734 0.075 Uiso 1 1 calc R
H19F H 0.2905 0.2200 0.4441 0.075 Uiso 1 1 calc R
C20A C 0.9651(5) 0.5657(11) 0.4744(6) 0.043(3) Uani 1 1 d .
H20A H 0.9717 0.4833 0.4445 0.052 Uiso 1 1 calc R
C20B C 0.2030(6) -0.1041(12) 0.2404(6) 0.057(3) Uani 1 1 d .
H20B H 0.2369 -0.0317 0.2234 0.069 Uiso 1 1 calc R
C21A C 1.0435(6) 0.6498(12) 0.4797(6) 0.067(3) Uani 1 1 d .
H21A H 1.0909 0.6002 0.5075 0.100 Uiso 1 1 calc R
H21B H 1.0374 0.7322 0.5075 0.100 Uiso 1 1 calc R
H21C H 1.0523 0.6708 0.4274 0.100 Uiso 1 1 calc R
C21B C 0.1171(6) -0.0426(14) 0.2510(7) 0.082(4) Uani 1 1 d .
H21D H 0.1266 0.0257 0.2913 0.123 Uiso 1 1 calc R
H21E H 0.0823 -0.1126 0.2662 0.123 Uiso 1 1 calc R
H21F H 0.0895 -0.0030 0.2021 0.123 Uiso 1 1 calc R
C22A C 0.9514(6) 0.5247(14) 0.5573(6) 0.067(3) Uani 1 1 d .
H22A H 0.9998 0.4766 0.5844 0.101 Uiso 1 1 calc R
H22B H 0.9028 0.4676 0.5525 0.101 Uiso 1 1 calc R
H22C H 0.9430 0.6043 0.5867 0.101 Uiso 1 1 calc R
C22B C 0.1889(8) -0.2138(14) 0.1757(7) 0.084(4) Uani 1 1 d .
H22D H 0.1592 -0.1754 0.1273 0.126 Uiso 1 1 calc R
H22E H 0.1565 -0.2864 0.1917 0.126 Uiso 1 1 calc R
H22F H 0.2422 -0.2478 0.1679 0.126 Uiso 1 1 calc R
C23A C 0.7136(6) 0.6311(11) 0.2470(6) 0.050(3) Uani 1 1 d .
H23A H 0.7400 0.5523 0.2273 0.059 Uiso 1 1 calc R
C23B C 0.4493(5) -0.0938(11) 0.4738(6) 0.050(3) Uani 1 1 d .
H23B H 0.4610 -0.0137 0.4442 0.060 Uiso 1 1 calc R
C24A C 0.6273(7) 0.5923(15) 0.2608(8) 0.106(5) Uani 1 1 d .
H24A H 0.5934 0.5625 0.2120 0.159 Uiso 1 1 calc R
H24B H 0.6013 0.6693 0.2802 0.159 Uiso 1 1 calc R
H24C H 0.6323 0.5206 0.2989 0.159 Uiso 1 1 calc R
C24B C 0.4393(6) -0.0453(14) 0.5559(6) 0.079(4) Uani 1 1 d .
H24D H 0.4911 -0.0060 0.5825 0.118 Uiso 1 1 calc R
H24E H 0.4251 -0.1206 0.5860 0.118 Uiso 1 1 calc R
H24F H 0.3954 0.0212 0.5507 0.118 Uiso 1 1 calc R
C25A C 0.7033(7) 0.7419(16) 0.1852(7) 0.095(5) Uani 1 1 d .
H25A H 0.6698 0.7091 0.1369 0.142 Uiso 1 1 calc R
H25B H 0.7576 0.7684 0.1758 0.142 Uiso 1 1 calc R
H25C H 0.6761 0.8185 0.2036 0.142 Uiso 1 1 calc R
C25B C 0.5238(6) -0.1902(12) 0.4770(8) 0.091(5) Uani 1 1 d .
H25D H 0.5737 -0.1487 0.5062 0.136 Uiso 1 1 calc R
H25E H 0.5316 -0.2096 0.4243 0.136 Uiso 1 1 calc R
H25F H 0.5128 -0.2728 0.5026 0.136 Uiso 1 1 calc R
C18A C 1.1743(7) 0.4399(14) 0.0372(7) 0.101(5) Uani 1 1 d .
H18D H 1.2296 0.4719 0.0596 0.151 Uiso 1 1 calc R
H18E H 1.1437 0.5098 0.0054 0.151 Uiso 1 1 calc R
H18F H 1.1786 0.3620 0.0050 0.151 Uiso 1 1 calc R
Cl1A Cl 0.9334(2) 0.6768(3) 0.1787(2) 0.0866(11) Uani 1 1 d .
Cl1B Cl 0.58336(15) 0.0591(3) 0.34399(17) 0.0662(9) Uani 1 1 d .
Cl2A Cl 1.07854(15) 0.4213(3) 0.32597(16) 0.0630(9) Uani 1 1 d .
Cl2B Cl 0.4249(2) -0.1679(4) 0.1903(2) 0.0877(12) Uani 1 1 d .
Fe1A Fe 0.95569(8) 0.47250(12) 0.23794(8) 0.0414(4) Uani 1 1 d .
Fe1B Fe 0.45687(7) 0.02726(12) 0.25694(8) 0.0410(4) Uani 1 1 d .
N1A N 0.9882(5) 0.3625(9) 0.1377(5) 0.043(2) Uani 1 1 d .
N1B N 0.5117(5) 0.1449(10) 0.1719(5) 0.051(2) Uani 1 1 d .
N2A N 0.8996(4) 0.2790(8) 0.2397(4) 0.038(2) Uani 1 1 d .
N2B N 0.4097(4) 0.2273(8) 0.2598(4) 0.037(2) Uani 1 1 d .
N3A N 0.8617(4) 0.4825(8) 0.3227(4) 0.0386(19) Uani 1 1 d .
N3B N 0.3546(4) 0.0242(9) 0.3284(4) 0.0322(18) Uani 1 1 d .
O1 O 0.7820(9) 0.3232(13) 0.0365(8) 0.169(4) Uani 1 1 d U
H1 H 0.7913 0.3213 0.0849 0.253 Uiso 1 1 calc R
O1A O 0.9830(4) 0.1570(7) 0.0776(4) 0.0565(18) Uani 1 1 d .
O1B O 0.5449(4) 0.3533(7) 0.1394(5) 0.083(3) Uani 1 1 d .

loop_
_atom_site_aniso_label
_atom_site_aniso_U_11
_atom_site_aniso_U_22
_atom_site_aniso_U_33
_atom_site_aniso_U_23
_atom_site_aniso_U_13
_atom_site_aniso_U_12
C1 0.153(6) 0.154(6) 0.154(6) -0.0005(10) 0.0298(16) -0.0001(10)
C1A 0.051(6) 0.038(6) 0.054(7) 0.013(6) 0.001(5) 0.000(5)
C1B 0.061(6) 0.051(7) 0.057(8) -0.014(6) 0.025(6) -0.008(5)
C2A 0.069(7) 0.078(9) 0.037(7) -0.012(6) 0.019(5) -0.005(6)
C2B 0.088(9) 0.092(11) 0.120(12) -0.044(9) 0.075(8) -0.035(7)
C3A 0.046(6) 0.046(7) 0.037(7) -0.006(5) 0.007(5) 0.004(5)
C3B 0.050(6) 0.052(8) 0.046(7) 0.016(6) 0.023(5) 0.001(5)
C4A 0.048(5) 0.021(6) 0.051(7) -0.013(5) 0.014(5) -0.005(5)
C4B 0.056(6) 0.049(8) 0.044(7) 0.007(5) 0.023(5) -0.008(5)
C5A 0.061(6) 0.030(7) 0.047(7) -0.018(5) 0.021(5) 0.000(5)
C5B 0.052(5) 0.029(6) 0.055(7) -0.001(5) 0.012(5) -0.005(5)
C6A 0.088(7) 0.019(6) 0.067(8) -0.007(6) 0.019(6) -0.008(6)
C6B 0.050(6) 0.051(9) 0.056(7) -0.017(6) 0.009(5) 0.006(6)
C7A 0.071(7) 0.035(7) 0.038(7) 0.002(6) 0.011(5) -0.004(6)
C7B 0.046(6) 0.030(7) 0.055(7) -0.010(5) 0.021(5) 0.003(5)
C8A 0.038(6) 0.041(7) 0.046(7) -0.002(5) 0.021(5) -0.007(5)
C8B 0.041(5) 0.018(6) 0.034(6) 0.001(4) -0.003(4) -0.004(5)
C9A 0.027(5) 0.045(7) 0.031(6) -0.005(5) 0.005(4) -0.005(5)
C9B 0.038(6) 0.038(7) 0.029(6) -0.008(5) 0.002(4) -0.003(5)
C10A 0.038(5) 0.032(6) 0.030(6) -0.002(5) 0.012(4) -0.001(4)
C10B 0.055(6) 0.028(6) 0.034(6) -0.002(5) 0.026(5) 0.005(5)
C11A 0.062(6) 0.037(7) 0.046(7) -0.011(5) 0.026(5) -0.004(5)
C11B 0.051(6) 0.040(7) 0.052(7) -0.006(5) 0.013(5) 0.008(5)
C12A 0.049(6) 0.042(7) 0.038(6) -0.007(5) 0.011(5) -0.005(5)
C12B 0.077(7) 0.037(7) 0.060(8) -0.011(6) 0.041(6) -0.014(6)
C13A 0.072(7) 0.031(7) 0.062(8) -0.013(5) 0.032(6) 0.003(6)
C13B 0.103(9) 0.027(7) 0.063(8) 0.006(6) 0.047(7) 0.003(6)
C14A 0.055(6) 0.052(8) 0.056(8) 0.014(6) 0.022(6) 0.017(6)
C14B 0.065(7) 0.040(7) 0.061(8) 0.016(6) 0.007(6) 0.001(6)
C15A 0.041(5) 0.038(7) 0.036(6) -0.004(5) 0.012(4) -0.001(5)
C15B 0.060(6) 0.035(7) 0.031(6) 0.008(5) 0.020(5) -0.003(5)
C16A 0.066(7) 0.087(9) 0.060(8) -0.009(7) 0.027(6) -0.008(7)
C16B 0.083(7) 0.060(8) 0.076(8) 0.006(7) 0.047(6) 0.007(7)
C17A 0.070(8) 0.101(11) 0.077(10) 0.010(8) -0.002(7) 0.007(7)
C17B 0.126(11) 0.105(11) 0.078(10) -0.027(9) 0.017(9) 0.019(9)
C18B 0.115(9) 0.103(12) 0.080(9) -0.009(8) 0.058(7) 0.032(8)
C19A 0.064(7) 0.041(7) 0.055(7) -0.003(5) 0.038(5) -0.012(6)
C19B 0.047(6) 0.055(8) 0.055(7) -0.008(6) 0.029(5) -0.004(5)
C20A 0.046(5) 0.044(7) 0.040(6) 0.000(5) 0.008(4) -0.002(5)
C20B 0.048(6) 0.063(8) 0.058(8) 0.005(6) 0.005(5) -0.020(6)
C21A 0.067(7) 0.060(8) 0.069(8) 0.001(6) 0.002(6) 0.010(6)
C21B 0.062(7) 0.092(10) 0.089(9) 0.012(8) 0.006(6) 0.022(7)
C22A 0.071(6) 0.087(10) 0.046(7) -0.001(7) 0.015(5) 0.015(7)
C22B 0.106(9) 0.080(10) 0.060(9) -0.003(8) -0.003(7) -0.013(8)
C23A 0.050(6) 0.046(7) 0.048(7) 0.000(6) -0.003(5) 0.001(5)
C23B 0.051(6) 0.060(8) 0.040(7) 0.023(6) 0.008(5) -0.001(5)
C24A 0.092(9) 0.124(14) 0.096(11) 0.036(9) 0.003(8) -0.036(9)
C24B 0.084(8) 0.088(11) 0.062(8) 0.006(8) 0.006(6) -0.013(8)
C25A 0.103(10) 0.103(12) 0.067(10) 0.006(9) -0.015(7) 0.000(9)
C25B 0.047(7) 0.086(11) 0.133(12) 0.028(8) 0.004(7) 0.035(7)
C18A 0.078(8) 0.137(13) 0.095(10) 0.053(9) 0.037(7) 0.004(8)
Cl1A 0.129(3) 0.044(2) 0.102(3) 0.0267(18) 0.061(2) 0.0161(19)
Cl1B 0.0542(15) 0.077(2) 0.066(2) -0.0052(16) 0.0098(13) 0.0071(15)
Cl2A 0.0597(16) 0.075(2) 0.0541(18) -0.0058(15) 0.0107(13) -0.0013(15)
Cl2B 0.112(3) 0.056(2) 0.108(3) -0.032(2) 0.055(2) -0.0219(19)
Fe1A 0.0515(8) 0.0319(9) 0.0436(9) -0.0025(7) 0.0159(6) -0.0068(7)
Fe1B 0.0501(8) 0.0314(9) 0.0445(9) -0.0001(7) 0.0165(6) 0.0029(7)
N1A 0.052(5) 0.038(6) 0.039(5) 0.004(4) 0.014(4) 0.003(4)
N1B 0.050(5) 0.056(7) 0.052(6) -0.005(5) 0.024(4) 0.004(4)
N2A 0.037(5) 0.038(6) 0.039(5) 0.001(4) 0.009(4) -0.004(4)
N2B 0.047(5) 0.036(6) 0.031(5) -0.001(4) 0.013(4) -0.005(4)
N3A 0.046(4) 0.026(5) 0.044(5) 0.003(4) 0.008(3) -0.008(4)
N3B 0.027(4) 0.031(5) 0.037(4) 0.000(4) 0.003(3) -0.002(4)
O1 0.168(4) 0.170(4) 0.169(5) -0.0004(10) 0.0322(13) -0.0004(10)
O1A 0.067(4) 0.062(5) 0.045(5) -0.016(4) 0.024(4) -0.007(4)
O1B 0.092(5) 0.066(6) 0.112(7) -0.005(5) 0.069(5) -0.017(4)

loop_
_atom_type_symbol
_atom_type_description
_atom_type_scat_dispersion_real
_atom_type_scat_dispersion_imag
_atom_type_scat_source
C C 0.0033 0.0016 'International Tables Vol C Tables 4.2.6.8 and 6.1.1.4'
H H 0.0000 0.0000 'International Tables Vol C Tables 4.2.6.8 and 6.1.1.4'
Cl Cl 0.1484 0.1585 'International Tables Vol C Tables 4.2.6.8 and 6.1.1.4'
Fe Fe 0.3463 0.8444 'International Tables Vol C Tables 4.2.6.8 and 6.1.1.4'
N N 0.0061 0.0033 'International Tables Vol C Tables 4.2.6.8 and 6.1.1.4'
O O 0.0106 0.0060 'International Tables Vol C Tables 4.2.6.8 and 6.1.1.4'

loop_
_geom_angle_atom_site_label_1
_geom_angle_atom_site_label_2
_geom_angle_atom_site_label_3
_geom_angle
O1 C1 H1C 109.5
O1 C1 H1D 109.5
H1C C1 H1D 109.5
O1 C1 H1E 109.5
H1C C1 H1E 109.5
H1D C1 H1E 109.5
N1A C1A C2A 104.5(8)
N1A C1A C16A 111.5(8)
C2A C1A C16A 111.9(8)
N1A C1A H1A 109.6
C2A C1A H1A 109.6
C16A C1A H1A 109.6
C16B C1B N1B 112.2(8)
C16B C1B C2B 115.9(10)
N1B C1B C2B 102.2(8)
C16B C1B H1B 108.8
N1B C1B H1B 108.8
C2B C1B H1B 108.8
O1A C2A C1A 103.5(7)
O1A C2A H2A1 111.1
C1A C2A H2A1 111.1
O1A C2A H2A2 111.1
C1A C2A H2A2 111.1
H2A1 C2A H2A2 109.0
O1B C2B C1B 103.8(8)
O1B C2B H2B1 111.0
C1B C2B H2B1 111.0
O1B C2B H2B2 111.0
C1B C2B H2B2 111.0
H2B1 C2B H2B2 109.0
N1A C3A O1A 120.0(9)
N1A C3A C4A 119.4(9)
O1A C3A C4A 120.6(9)
N1B C3B O1B 117.9(9)
N1B C3B C4B 122.5(10)
O1B C3B C4B 119.1(10)
N2A C4A C5A 120.1(9)
N2A C4A C3A 113.3(9)
C5A C4A C3A 126.6(9)
N2B C4B C5B 124.3(9)
N2B C4B C3B 108.7(10)
C5B C4B C3B 127.0(10)
C6A C5A C4A 120.7(10)
C6A C5A H5A 119.7
C4A C5A H5A 119.7
C4B C5B C6B 116.2(10)
C4B C5B H5B 121.9
C6B C5B H5B 121.9
C5A C6A C7A 118.5(11)
C5A C6A H6A 120.8
C7A C6A H6A 120.8
C7B C6B C5B 121.2(11)
C7B C6B H6B 119.4
C5B C6B H6B 119.4
C8A C7A C6A 118.2(10)
C8A C7A H7A 120.9
C6A C7A H7A 120.9
C6B C7B C8B 117.7(9)
C6B C7B H7B 121.1
C8B C7B H7B 121.1
N2A C8A C7A 121.6(10)
N2A C8A C9A 114.9(9)
C7A C8A C9A 123.4(9)
N2B C8B C7B 121.4(9)
N2B C8B C9B 114.8(8)
C7B C8B C9B 123.9(9)
N3A C9A C8A 115.8(8)
N3A C9A C19A 125.8(9)
C8A C9A C19A 118.3(9)
N3B C9B C8B 114.0(8)
N3B C9B C19B 128.2(10)
C8B C9B C19B 117.8(9)
C11A C10A N3A 120.0(9)
C11A C10A C15A 119.4(10)
N3A C10A C15A 120.6(8)
C11B C10B C15B 122.1(10)
C11B C10B N3B 119.3(9)
C15B C10B N3B 118.5(9)
C12A C11A C10A 119.4(10)
C12A C11A C20A 116.9(9)
C10A C11A C20A 123.6(10)
C10B C11B C12B 116.2(10)
C10B C11B C20B 122.1(10)
C12B C11B C20B 121.7(10)
C11A C12A C13A 121.3(10)
C11A C12A H12A 119.3
C13A C12A H12A 119.3
C13B C12B C11B 121.3(11)
C13B C12B H12B 119.4
C11B C12B H12B 119.4
C14A C13A C12A 117.4(10)
C14A C13A H13A 121.3
C12A C13A H13A 121.3
C12B C13B C14B 122.1(11)
C12B C13B H13B 119.0
C14B C13B H13B 119.0
C15A C14A C13A 122.6(10)
C15A C14A H14A 118.7
C13A C14A H14A 118.7
C13B C14B C15B 121.2(10)
C13B C14B H14B 119.4
C15B C14B H14B 119.4
C14A C15A C10A 119.7(9)
C14A C15A C23A 120.7(9)
C10A C15A C23A 119.5(9)
C14B C15B C10B 116.8(9)
C14B C15B C23B 119.8(9)
C10B C15B C23B 123.4(9)
C18A C16A C17A 112.9(9)
C18A C16A C1A 112.4(9)
C17A C16A C1A 112.0(9)
C18A C16A H16A 106.3
C17A C16A H16A 106.3
C1A C16A H16A 106.3
C1B C16B C17B 112.1(10)
C1B C16B C18B 111.9(9)
C17B C16B C18B 109.8(10)
C1B C16B H16B 107.6
C17B C16B H16B 107.6
C18B C16B H16B 107.6
C16A C17A H17A 109.5
C16A C17A H17B 109.5
H17A C17A H17B 109.5
C16A C17A H17C 109.5
H17A C17A H17C 109.5
H17B C17A H17C 109.5
C16B C17B H17D 109.5
C16B C17B H17E 109.5
H17D C17B H17E 109.5
C16B C17B H17F 109.5
H17D C17B H17F 109.5
H17E C17B H17F 109.5
C16B C18B H18A 109.5
C16B C18B H18B 109.5
H18A C18B H18B 109.5
C16B C18B H18C 109.5
H18A C18B H18C 109.5
H18B C18B H18C 109.5
C9A C19A H19A 109.5
C9A C19A H19B 109.5
H19A C19A H19B 109.5
C9A C19A H19C 109.5
H19A C19A H19C 109.5
H19B C19A H19C 109.5
C9B C19B H19D 109.5
C9B C19B H19E 109.5
H19D C19B H19E 109.5
C9B C19B H19F 109.5
H19D C19B H19F 109.5
H19E C19B H19F 109.5
C21A C20A C22A 110.9(8)
C21A C20A C11A 110.4(8)
C22A C20A C11A 110.0(8)
C21A C20A H20A 108.5
C22A C20A H20A 108.5
C11A C20A H20A 108.5
C11B C20B C22B 111.5(10)
C11B C20B C21B 110.5(9)
C22B C20B C21B 110.2(8)
C11B C20B H20B 108.2
C22B C20B H20B 108.2
C21B C20B H20B 108.2
C20A C21A H21A 109.5
C20A C21A H21B 109.5
H21A C21A H21B 109.5
C20A C21A H21C 109.5
H21A C21A H21C 109.5
H21B C21A H21C 109.5
C20B C21B H21D 109.5
C20B C21B H21E 109.5
H21D C21B H21E 109.5
C20B C21B H21F 109.5
H21D C21B H21F 109.5
H21E C21B H21F 109.5
C20A C22A H22A 109.5
C20A C22A H22B 109.5
H22A C22A H22B 109.5
C20A C22A H22C 109.5
H22A C22A H22C 109.5
H22B C22A H22C 109.5
C20B C22B H22D 109.5
C20B C22B H22E 109.5
H22D C22B H22E 109.5
C20B C22B H22F 109.5
H22D C22B H22F 109.5
H22E C22B H22F 109.5
C24A C23A C25A 108.2(9)
C24A C23A C15A 109.7(9)
C25A C23A C15A 111.2(9)
C24A C23A H23A 109.3
C25A C23A H23A 109.3
C15A C23A H23A 109.3
C15B C23B C25B 110.7(10)
C15B C23B C24B 112.2(8)
C25B C23B C24B 112.4(9)
C15B C23B H23B 107.0
C25B C23B H23B 107.0
C24B C23B H23B 107.0
C23A C24A H24A 109.5
C23A C24A H24B 109.5
H24A C24A H24B 109.5
C23A C24A H24C 109.5
H24A C24A H24C 109.5
H24B C24A H24C 109.5
C23B C24B H24D 109.5
C23B C24B H24E 109.5
H24D C24B H24E 109.5
C23B C24B H24F 109.5
H24D C24B H24F 109.5
H24E C24B H24F 109.5
C23A C25A H25A 109.5
C23A C25A H25B 109.5
H25A C25A H25B 109.5
C23A C25A H25C 109.5
H25A C25A H25C 109.5
H25B C25A H25C 109.5
C23B C25B H25D 109.5
C23B C25B H25E 109.5
H25D C25B H25E 109.5
C23B C25B H25F 109.5
H25D C25B H25F 109.5
H25E C25B H25F 109.5
C16A C18A H18D 109.5
C16A C18A H18E 109.5
H18D C18A H18E 109.5
C16A C18A H18F 109.5
H18D C18A H18F 109.5
H18E C18A H18F 109.5
N2A Fe1A N1A 74.4(3)
N2A Fe1A Cl1A 141.3(2)
N1A Fe1A Cl1A 97.4(2)
N2A Fe1A N3A 72.2(3)
N1A Fe1A N3A 144.0(3)
Cl1A Fe1A N3A 100.3(2)
N2A Fe1A Cl2A 96.4(2)
N1A Fe1A Cl2A 96.0(2)
Cl1A Fe1A Cl2A 122.30(14)
N3A Fe1A Cl2A 100.52(19)
N2B Fe1B N1B 73.4(3)
N2B Fe1B N3B 72.1(3)
N1B Fe1B N3B 144.1(3)
N2B Fe1B Cl2B 139.4(2)
N1B Fe1B Cl2B 101.4(3)
N3B Fe1B Cl2B 98.4(2)
N2B Fe1B Cl1B 97.8(2)
N1B Fe1B Cl1B 86.6(2)
N3B Fe1B Cl1B 107.45(18)
Cl2B Fe1B Cl1B 122.37(14)
C3A N1A C1A 104.8(8)
C3A N1A Fe1A 113.6(7)
C1A N1A Fe1A 141.4(7)
C3B N1B C1B 108.3(9)
C3B N1B Fe1B 113.7(7)
C1B N1B Fe1B 135.8(7)
C4A N2A C8A 120.7(9)
C4A N2A Fe1A 117.9(6)
C8A N2A Fe1A 120.9(7)
C4B N2B C8B 119.2(9)
C4B N2B Fe1B 120.8(7)
C8B N2B Fe1B 119.7(6)
C9A N3A C10A 119.5(7)
C9A N3A Fe1A 115.0(6)
C10A N3A Fe1A 125.6(6)
C9B N3B C10B 117.8(7)
C9B N3B Fe1B 118.3(7)
C10B N3B Fe1B 123.8(6)
C1 O1 H1 109.5
C3A O1A C2A 105.1(8)
C3B O1B C2B 106.5(8)

loop_
_geom_bond_atom_site_label_1
_geom_bond_atom_site_label_2
_geom_bond_distance
C1 O1 1.436(17)
C1 H1C 0.9600
C1 H1D 0.9600
C1 H1E 0.9600
C1A N1A 1.473(11)
C1A C2A 1.537(13)
C1A C16A 1.552(12)
C1A H1A 0.9800
C1B C16B 1.483(14)
C1B N1B 1.498(11)
C1B C2B 1.543(14)
C1B H1B 0.9800
C2A O1A 1.462(11)
C2A H2A1 0.9700
C2A H2A2 0.9700
C2B O1B 1.462(11)
C2B H2B1 0.9700
C2B H2B2 0.9700
C3A N1A 1.299(12)
C3A O1A 1.329(11)
C3A C4A 1.439(13)
C3B N1B 1.256(12)
C3B O1B 1.344(11)
C3B C4B 1.464(14)
C4A N2A 1.323(11)
C4A C5A 1.368(13)
C4B N2B 1.332(12)
C4B C5B 1.379(14)
C5A C6A 1.344(13)
C5A H5A 0.9300
C5B C6B 1.400(12)
C5B H5B 0.9300
C6A C7A 1.409(14)
C6A H6A 0.9300
C6B C7B 1.373(14)
C6B H6B 0.9300
C7A C8A 1.353(14)
C7A H7A 0.9300
C7B C8B 1.420(13)
C7B H7B 0.9300
C8A N2A 1.328(11)
C8A C9A 1.479(14)
C8B N2B 1.332(11)
C8B C9B 1.497(13)
C9A N3A 1.310(12)
C9A C19A 1.483(12)
C9B N3B 1.271(12)
C9B C19B 1.514(12)
C10A C11A 1.381(13)
C10A N3A 1.420(12)
C10A C15A 1.422(13)
C10B C11B 1.400(13)
C10B C15B 1.411(13)
C10B N3B 1.458(12)
C11A C12A 1.373(14)
C11A C20A 1.542(13)
C11B C12B 1.430(15)
C11B C20B 1.522(14)
C12A C13A 1.416(13)
C12A H12A 0.9300
C12B C13B 1.335(14)
C12B H12B 0.9300
C13A C14A 1.375(13)
C13A H13A 0.9300
C13B C14B 1.339(14)
C13B H13B 0.9300
C14A C15A 1.339(14)
C14A H14A 0.9300
C14B C15B 1.411(14)
C14B H14B 0.9300
C15A C23A 1.541(13)
C15B C23B 1.485(12)
C16A C18A 1.496(13)
C16A C17A 1.516(15)
C16A H16A 0.9800
C16B C17B 1.523(15)
C16B C18B 1.536(12)
C16B H16B 0.9800
C17A H17A 0.9600
C17A H17B 0.9600
C17A H17C 0.9600
C17B H17D 0.9600
C17B H17E 0.9600
C17B H17F 0.9600
C18B H18A 0.9600
C18B H18B 0.9600
C18B H18C 0.9600
C19A H19A 0.9600
C19A H19B 0.9600
C19A H19C 0.9600
C19B H19D 0.9600
C19B H19E 0.9600
C19B H19F 0.9600
C20A C21A 1.506(12)
C20A C22A 1.543(13)
C20A H20A 0.9800
C20B C22B 1.541(16)
C20B C21B 1.561(13)
C20B H20B 0.9800
C21A H21A 0.9600
C21A H21B 0.9600
C21A H21C 0.9600
C21B H21D 0.9600
C21B H21E 0.9600
C21B H21F 0.9600
C22A H22A 0.9600
C22A H22B 0.9600
C22A H22C 0.9600
C22B H22D 0.9600
C22B H22E 0.9600
C22B H22F 0.9600
C23A C24A 1.511(13)
C23A C25A 1.516(16)
C23A H23A 0.9800
C23B C25B 1.532(13)
C23B C24B 1.531(14)
C23B H23B 0.9800
C24A H24A 0.9600
C24A H24B 0.9600
C24A H24C 0.9600
C24B H24D 0.9600
C24B H24E 0.9600
C24B H24F 0.9600
C25A H25A 0.9600
C25A H25B 0.9600
C25A H25C 0.9600
C25B H25D 0.9600
C25B H25E 0.9600
C25B H25F 0.9600
C18A H18D 0.9600
C18A H18E 0.9600
C18A H18F 0.9600
Cl1A Fe1A 2.262(4)
Cl1B Fe1B 2.322(3)
Cl2A Fe1A 2.320(3)
Cl2B Fe1B 2.256(4)
Fe1A N2A 2.121(8)
Fe1A N1A 2.189(8)
Fe1A N3A 2.302(7)
Fe1B N2B 2.124(8)
Fe1B N1B 2.187(9)
Fe1B N3B 2.243(7)
O1 H1 0.8200

loop_
_geom_torsion_atom_site_label_1
_geom_torsion_atom_site_label_2
_geom_torsion_atom_site_label_3
_geom_torsion_atom_site_label_4
_geom_torsion
N1A C1A C2A O1A -14.4(9)
C16A C1A C2A O1A 106.3(9)
C16B C1B C2B O1B 111.0(10)
N1B C1B C2B O1B -11.2(12)
N1A C3A C4A N2A 6.8(13)
O1A C3A C4A N2A -171.8(8)
N1A C3A C4A C5A -175.0(9)
O1A C3A C4A C5A 6.4(15)
N1B C3B C4B N2B 1.7(14)
O1B C3B C4B N2B -169.9(9)
N1B C3B C4B C5B -178.6(10)
O1B C3B C4B C5B 9.8(16)
N2A C4A C5A C6A -0.5(14)
C3A C4A C5A C6A -178.6(9)
N2B C4B C5B C6B -0.8(15)
C3B C4B C5B C6B 179.5(9)
C4A C5A C6A C7A 2.7(14)
C4B C5B C6B C7B 1.0(14)
C5A C6A C7A C8A -0.9(15)
C5B C6B C7B C8B -0.4(14)
C6A C7A C8A N2A -3.0(15)
C6A C7A C8A C9A 179.7(9)
C6B C7B C8B N2B -0.4(13)
C6B C7B C8B C9B -178.7(8)
N2A C8A C9A N3A -2.7(12)
C7A C8A C9A N3A 174.8(9)
N2A C8A C9A C19A 177.0(8)
C7A C8A C9A C19A -5.5(14)
N2B C8B C9B N3B -0.8(11)
C7B C8B C9B N3B 177.5(8)
N2B C8B C9B C19B 179.2(7)
C7B C8B C9B C19B -2.5(13)
N3A C10A C11A C12A -179.7(9)
C15A C10A C11A C12A 2.2(14)
N3A C10A C11A C20A -3.1(14)
C15A C10A C11A C20A 178.7(9)
C15B C10B C11B C12B 3.2(14)
N3B C10B C11B C12B -179.7(8)
C15B C10B C11B C20B -175.5(9)
N3B C10B C11B C20B 1.6(14)
C10A C11A C12A C13A -1.2(15)
C20A C11A C12A C13A -178.0(9)
C10B C11B C12B C13B 1.0(15)
C20B C11B C12B C13B 179.7(10)
C11A C12A C13A C14A 1.8(15)
C11B C12B C13B C14B -5.4(17)
C12A C13A C14A C15A -3.5(16)
C12B C13B C14B C15B 5.4(18)
C13A C14A C15A C10A 4.6(16)
C13A C14A C15A C23A -179.6(10)
C11A C10A C15A C14A -3.8(14)
N3A C10A C15A C14A 178.0(9)
C11A C10A C15A C23A -179.7(9)
N3A C10A C15A C23A 2.1(13)
C13B C14B C15B C10B -1.0(16)
C13B C14B C15B C23B 176.5(10)
C11B C10B C15B C14B -3.3(15)
N3B C10B C15B C14B 179.7(8)
C11B C10B C15B C23B 179.3(9)
N3B C10B C15B C23B 2.3(14)
N1A C1A C16A C18A -171.6(10)
C2A C1A C16A C18A 71.8(12)
N1A C1A C16A C17A 60.0(12)
C2A C1A C16A C17A -56.6(12)
N1B C1B C16B C17B 63.0(12)
C2B C1B C16B C17B -53.8(13)
N1B C1B C16B C18B -173.1(9)
C2B C1B C16B C18B 70.0(13)
C12A C11A C20A C21A -65.4(12)
C10A C11A C20A C21A 117.9(11)
C12A C11A C20A C22A 57.2(12)
C10A C11A C20A C22A -119.4(11)
C10B C11B C20B C22B 126.9(11)
C12B C11B C20B C22B -51.7(13)
C10B C11B C20B C21B -110.2(11)
C12B C11B C20B C21B 71.1(13)
C14A C15A C23A C24A -62.3(13)
C10A C15A C23A C24A 113.6(11)
C14A C15A C23A C25A 57.3(13)
C10A C15A C23A C25A -126.8(10)
C14B C15B C23B C25B 63.4(12)
C10B C15B C23B C25B -119.3(11)
C14B C15B C23B C24B -63.1(13)
C10B C15B C23B C24B 114.2(11)
O1A C3A N1A C1A -2.7(11)
C4A C3A N1A C1A 178.7(8)
O1A C3A N1A Fe1A -179.0(6)
C4A C3A N1A Fe1A 2.4(11)
C2A C1A N1A C3A 10.7(9)
C16A C1A N1A C3A -110.3(9)
C2A C1A N1A Fe1A -174.8(7)
C16A C1A N1A Fe1A 64.2(12)
N2A Fe1A N1A C3A -6.8(6)
Cl1A Fe1A N1A C3A -148.1(6)
N3A Fe1A N1A C3A -28.9(9)
Cl2A Fe1A N1A C3A 88.2(6)
N2A Fe1A N1A C1A 179.0(9)
Cl1A Fe1A N1A C1A 37.7(9)
N3A Fe1A N1A C1A 156.9(8)
Cl2A Fe1A N1A C1A -86.0(9)
O1B C3B N1B C1B -2.3(13)
C4B C3B N1B C1B -174.0(9)
O1B C3B N1B Fe1B 163.5(7)
C4B C3B N1B Fe1B -8.2(13)
C16B C1B N1B C3B -116.1(10)
C2B C1B N1B C3B 8.6(12)
C16B C1B N1B Fe1B 82.7(11)
C2B C1B N1B Fe1B -152.5(8)
N2B Fe1B N1B C3B 8.1(7)
N3B Fe1B N1B C3B 24.5(10)
Cl2B Fe1B N1B C3B 146.6(7)
Cl1B Fe1B N1B C3B -91.1(7)
N2B Fe1B N1B C1B 168.6(9)
N3B Fe1B N1B C1B -175.1(7)
Cl2B Fe1B N1B C1B -53.0(9)
Cl1B Fe1B N1B C1B 69.4(9)
C5A C4A N2A C8A -3.5(13)
C3A C4A N2A C8A 174.8(8)
C5A C4A N2A Fe1A 168.6(7)
C3A C4A N2A Fe1A -13.1(10)
C7A C8A N2A C4A 5.3(14)
C9A C8A N2A C4A -177.2(8)
C7A C8A N2A Fe1A -166.5(7)
C9A C8A N2A Fe1A 11.0(11)
N1A Fe1A N2A C4A 11.0(7)
Cl1A Fe1A N2A C4A 93.3(7)
N3A Fe1A N2A C4A 177.6(7)
Cl2A Fe1A N2A C4A -83.4(7)
N1A Fe1A N2A C8A -176.9(7)
Cl1A Fe1A N2A C8A -94.7(7)
N3A Fe1A N2A C8A -10.4(7)
Cl2A Fe1A N2A C8A 88.7(7)
C5B C4B N2B C8B 0.0(15)
C3B C4B N2B C8B 179.7(8)
C5B C4B N2B Fe1B -173.4(7)
C3B C4B N2B Fe1B 6.3(11)
C7B C8B N2B C4B 0.6(13)
C9B C8B N2B C4B 179.0(8)
C7B C8B N2B Fe1B 174.1(6)
C9B C8B N2B Fe1B -7.5(10)
N1B Fe1B N2B C4B -8.0(7)
N3B Fe1B N2B C4B -178.1(8)
Cl2B Fe1B N2B C4B -96.2(7)
Cl1B Fe1B N2B C4B 76.1(7)
N1B Fe1B N2B C8B 178.6(7)
N3B Fe1B N2B C8B 8.6(6)
Cl2B Fe1B N2B C8B 90.5(7)
Cl1B Fe1B N2B C8B -97.3(6)
C8A C9A N3A C10A 176.4(8)
C19A C9A N3A C10A -3.3(13)
C8A C9A N3A Fe1A -5.7(10)
C19A C9A N3A Fe1A 174.6(7)
C11A C10A N3A C9A 92.4(11)
C15A C10A N3A C9A -89.4(11)
C11A C10A N3A Fe1A -85.2(10)
C15A C10A N3A Fe1A 92.9(9)
N2A Fe1A N3A C9A 8.3(6)
N1A Fe1A N3A C9A 30.7(8)
Cl1A Fe1A N3A C9A 149.0(6)
Cl2A Fe1A N3A C9A -85.1(6)
N2A Fe1A N3A C10A -174.0(7)
N1A Fe1A N3A C10A -151.6(7)
Cl1A Fe1A N3A C10A -33.2(7)
Cl2A Fe1A N3A C10A 92.6(7)
C8B C9B N3B C10B -175.7(8)
C19B C9B N3B C10B 4.3(13)
C8B C9B N3B Fe1B 8.2(9)
C19B C9B N3B Fe1B -171.8(7)
C11B C10B N3B C9B 86.5(11)
C15B C10B N3B C9B -96.3(10)
C11B C10B N3B Fe1B -97.6(9)
C15B C10B N3B Fe1B 79.5(10)
N2B Fe1B N3B C9B -9.1(6)
N1B Fe1B N3B C9B -25.6(8)
Cl2B Fe1B N3B C9B -148.5(6)
Cl1B Fe1B N3B C9B 83.6(6)
N2B Fe1B N3B C10B 175.0(7)
N1B Fe1B N3B C10B 158.6(7)
Cl2B Fe1B N3B C10B 35.6(7)
Cl1B Fe1B N3B C10B -92.2(7)
N1A C3A O1A C2A -7.0(11)
C4A C3A O1A C2A 171.5(8)
C1A C2A O1A C3A 12.9(9)
N1B C3B O1B C2B -5.6(14)
C4B C3B O1B C2B 166.3(9)
C1B C2B O1B C3B 10.4(12)
